data_7102689
loop_
_publ_author_name
'Thompson, Amber L'
'Goeta, Andres E'
'Real, Jose A'
'Galet, Ana'
'Carmen Munoz, M'

_publ_section_title
;
 Thermal and light induced polymorphism in iron(II) spin crossover
 compounds.
;
_journal_issue 12
_journal_name_full 'Chemical communications (Cambridge, England)'
_journal_page_first 1390
_journal_page_last 1391
_journal_paper_doi 10.1039/b403179b
_journal_year 2004
_chemical_formula_moiety 'C22 H24 B2 Fe N10'
_chemical_formula_sum 'C22 H24 B2 Fe N10'
_chemical_formula_weight 505.98
_chemical_melting_point ?
_chemical_name_common '2,2'-Bipyridine-bis(di(hydro)bis(1-pyrazolyl)borate iron(ii)'
_chemical_name_systematic
;
2,2'-Bipyridine-bis[di(hydro)bis(1-pyrazolyl)borate
iron(II)
;
_space_group_IT_number 15
_symmetry_cell_setting monoclinic
_symmetry_space_group_name_Hall '-C 2yc'
_symmetry_space_group_name_H-M 'C 1 2/c 1'
_atom_sites_solution_hydrogens difmap
_atom_sites_solution_primary direct
_atom_sites_solution_secondary difmap
_audit_creation_method SHELXL-97
_cell_angle_alpha 90.00
_cell_angle_beta 113.775(2)
_cell_angle_gamma 90.00
_cell_formula_units_Z 4
_cell_length_a 16.1373(8)
_cell_length_b 14.6208(8)
_cell_length_c 10.8120(6)
_cell_measurement_reflns_used 2206
_cell_measurement_temperature 120(2)
_cell_measurement_theta_max 60.784
_cell_measurement_theta_min 4.813
_cell_volume 2334.5(2)
_computing_cell_refinement 'SMART-NT V6.1 (Bruker, 2000)'
_computing_data_collection 'SMART-NT V6.1 (Bruker, 2000)'
_computing_data_reduction 'SMART-NT V6.1 (Bruker, 2000)'
_computing_molecular_graphics 'Bruker SHELXTL'
_computing_publication_material 'Bruker SHELXTL'
_computing_structure_refinement 'SHELXL-97 (Sheldrick, 1997)'
_computing_structure_solution 'SHELXS-97 (Sheldrick, 1997)'
_diffrn_ambient_temperature 120(2)
_diffrn_detector_area_resol_mean 8
_diffrn_measured_fraction_theta_full 0.939
_diffrn_measured_fraction_theta_max 0.939
_diffrn_measurement_device_type 'Bruker SMART CCD 1K area detector'
_diffrn_measurement_method \w-scans
_diffrn_radiation_monochromator graphite
_diffrn_radiation_source 'fine-focus sealed tube'
_diffrn_radiation_type MoK\a
_diffrn_radiation_wavelength 0.71073
_diffrn_reflns_av_R_equivalents 0.0567
_diffrn_reflns_av_sigmaI/netI 0.0903
_diffrn_reflns_limit_h_max 21
_diffrn_reflns_limit_h_min -22
_diffrn_reflns_limit_k_max 18
_diffrn_reflns_limit_k_min -20
_diffrn_reflns_limit_l_max 11
_diffrn_reflns_limit_l_min -15
_diffrn_reflns_number 8408
_diffrn_reflns_theta_full 30.47
_diffrn_reflns_theta_max 30.47
_diffrn_reflns_theta_min 2.41
_exptl_absorpt_coefficient_mu 0.680
_exptl_absorpt_correction_T_max 0.9540
_exptl_absorpt_correction_T_min 0.8760
_exptl_absorpt_correction_type none
_exptl_absorpt_process_details 'SADABS (G.M.Sheldrick, 1998)'
_exptl_crystal_colour clear_intense_red
_exptl_crystal_density_diffrn 1.440
_exptl_crystal_density_meas ?
_exptl_crystal_density_method .
_exptl_crystal_description block
_exptl_crystal_F_000 1048
_exptl_crystal_size_max 0.20
_exptl_crystal_size_mid 0.10
_exptl_crystal_size_min 0.07
_refine_diff_density_max 0.379
_refine_diff_density_min -0.503
_refine_diff_density_rms 0.077
_refine_ls_extinction_method none
_refine_ls_goodness_of_fit_ref 0.994
_refine_ls_hydrogen_treatment refall
_refine_ls_matrix_type full
_refine_ls_number_parameters 207
_refine_ls_number_reflns 3351
_refine_ls_number_restraints 0
_refine_ls_restrained_S_all 0.994
_refine_ls_R_factor_all 0.0951
_refine_ls_R_factor_gt 0.0501
_refine_ls_shift/su_max 0.000
_refine_ls_shift/su_mean 0.000
_refine_ls_structure_factor_coef Fsqd
_refine_ls_weighting_details 'calc w=1/[\s^2^(Fo^2^)+(0.0366P)^2^+0.3724P] where P=(Fo^2^+2Fc^2^)/3'
_refine_ls_weighting_scheme calc
_refine_ls_wR_factor_gt 0.0856
_refine_ls_wR_factor_ref 0.0962
_reflns_number_gt 2195
_reflns_number_total 3351
_reflns_threshold_expression >2sigma(I)
_cod_data_source_file b403179b.txt
_cod_data_source_block bipy2
_cod_depositor_comments
;
The following automatic conversions were performed:
'_symmetry_cell_setting' value 'Monoclinic' changed to 'monoclinic'
according to '/home/saulius/struct/CIF-dictionaries/cif_core.dic'
dictionary named 'cif_core.dic' version 2.4.1 from 2010-06-29.

Automatic conversion script
Id: cif_fix_enum 1527 2010-12-29 10:47:43Z saulius 

The following automatic conversions were performed:

'_chemical_melting_point' value 'not measured' was changed to '?' -
the value is undefined or not given.

Automatic conversion script
Id: cif_fix_values 1646 2011-03-28 12:23:43Z adriana 
;
_cod_original_sg_symbol_H-M C2/c
_cod_database_code 7102689

loop_
_symmetry_equiv_pos_as_xyz
'x, y, z'
'-x, y, -z+1/2'
'x+1/2, y+1/2, z'
'-x+1/2, y+1/2, -z+1/2'
'-x, -y, -z'
'x, -y, z-1/2'
'-x+1/2, -y+1/2, -z'
'x+1/2, -y+1/2, z-1/2'

loop_
_atom_site_label
_atom_site_type_symbol
_atom_site_fract_x
_atom_site_fract_y
_atom_site_fract_z
_atom_site_U_iso_or_equiv
_atom_site_adp_type
_atom_site_occupancy
_atom_site_symmetry_multiplicity
_atom_site_calc_flag
_atom_site_refinement_flags
Fe1 Fe 0.5000 0.27133(3) 0.7500 0.01474(13) Uani 1 2 d S
B1 B 0.48010(19) 0.20283(18) 1.0399(3) 0.0218(6) Uani 1 1 d .
H1B H 0.5159(14) 0.2679(15) 1.0925(19) 0.018(6) Uiso 1 1 d .
H2B H 0.4592(14) 0.1609(14) 1.106(2) 0.018(6) Uiso 1 1 d .
N1 N 0.55702(12) 0.37394(11) 0.87424(17) 0.0161(4) Uani 1 1 d .
N2 N 0.56200(12) 0.17106(12) 0.88390(17) 0.0179(4) Uani 1 1 d .
N3 N 0.39257(12) 0.26934(12) 0.80028(16) 0.0166(4) Uani 1 1 d .
N4 N 0.54319(12) 0.14679(12) 0.99257(17) 0.0187(4) Uani 1 1 d .
N5 N 0.39301(12) 0.22703(13) 0.91362(16) 0.0186(4) Uani 1 1 d .
C1 C 0.61803(15) 0.36814(16) 1.0035(2) 0.0203(5) Uani 1 1 d .
H1 H 0.6331(15) 0.3111(17) 1.039(2) 0.018(6) Uiso 1 1 d .
C2 C 0.65414(17) 0.44401(16) 1.0837(2) 0.0243(5) Uani 1 1 d .
H2 H 0.6981(18) 0.4367(17) 1.174(3) 0.034(7) Uiso 1 1 d .
C3 C 0.62870(17) 0.53029(17) 1.0295(3) 0.0274(6) Uani 1 1 d .
H3 H 0.6536(17) 0.5806(18) 1.083(2) 0.030(7) Uiso 1 1 d .
C4 C 0.56774(17) 0.53784(16) 0.8959(3) 0.0260(5) Uani 1 1 d .
H4 H 0.5494(17) 0.5939(18) 0.857(2) 0.033(7) Uiso 1 1 d .
C5 C 0.53246(15) 0.45892(14) 0.8208(2) 0.0189(5) Uani 1 1 d .
C6 C 0.61941(16) 0.10746(15) 0.8753(2) 0.0215(5) Uani 1 1 d .
H6 H 0.6395(15) 0.1094(15) 0.805(2) 0.016(6) Uiso 1 1 d .
C7 C 0.63910(17) 0.04288(16) 0.9778(3) 0.0256(5) Uani 1 1 d .
H7 H 0.6786(17) -0.0056(18) 0.997(2) 0.030(7) Uiso 1 1 d .
C8 C 0.59000(17) 0.06993(16) 1.0493(2) 0.0240(5) Uani 1 1 d .
H8 H 0.5832(16) 0.0440(15) 1.123(2) 0.020(6) Uiso 1 1 d .
C9 C 0.30560(15) 0.29020(14) 0.7240(2) 0.0190(5) Uani 1 1 d .
H9 H 0.2922(16) 0.3229(15) 0.640(2) 0.020(6) Uiso 1 1 d .
C10 C 0.24961(16) 0.26212(16) 0.7871(2) 0.0212(5) Uani 1 1 d .
H10 H 0.1888(16) 0.2686(15) 0.757(2) 0.016(6) Uiso 1 1 d .
C11 C 0.30770(16) 0.22154(16) 0.9055(2) 0.0210(5) Uani 1 1 d .
H11 H 0.2974(15) 0.1929(15) 0.979(2) 0.019(6) Uiso 1 1 d .

loop_
_atom_site_aniso_label
_atom_site_aniso_U_11
_atom_site_aniso_U_22
_atom_site_aniso_U_33
_atom_site_aniso_U_23
_atom_site_aniso_U_13
_atom_site_aniso_U_12
Fe1 0.0145(2) 0.0117(2) 0.0165(2) 0.000 0.00470(18) 0.000
B1 0.0237(15) 0.0223(13) 0.0200(13) 0.0016(10) 0.0095(11) 0.0011(11)
N1 0.0150(10) 0.0140(9) 0.0183(9) -0.0005(7) 0.0056(8) 0.0014(7)
N2 0.0182(10) 0.0160(9) 0.0195(10) 0.0010(7) 0.0077(8) -0.0002(7)
N3 0.0195(10) 0.0142(8) 0.0156(8) 0.0004(8) 0.0064(7) -0.0004(8)
N4 0.0188(10) 0.0166(9) 0.0183(9) 0.0038(7) 0.0051(8) 0.0005(7)
N5 0.0212(10) 0.0169(9) 0.0192(9) 0.0025(8) 0.0096(8) 0.0018(8)
C1 0.0175(12) 0.0218(12) 0.0206(12) -0.0019(9) 0.0066(10) 0.0007(9)
C2 0.0176(12) 0.0315(14) 0.0228(13) -0.0108(10) 0.0070(10) -0.0030(10)
C3 0.0243(14) 0.0217(13) 0.0380(15) -0.0149(11) 0.0145(12) -0.0074(10)
C4 0.0262(14) 0.0170(12) 0.0367(15) -0.0053(10) 0.0149(12) -0.0010(10)
C5 0.0163(12) 0.0156(11) 0.0267(12) -0.0032(9) 0.0105(10) 0.0005(8)
C6 0.0211(13) 0.0166(11) 0.0264(13) 0.0005(9) 0.0093(10) -0.0003(9)
C7 0.0209(13) 0.0147(12) 0.0397(15) 0.0026(10) 0.0106(11) 0.0023(10)
C8 0.0229(13) 0.0197(12) 0.0261(13) 0.0078(10) 0.0065(11) -0.0005(9)
C9 0.0203(12) 0.0170(12) 0.0176(11) -0.0013(9) 0.0055(9) 0.0017(8)
C10 0.0176(12) 0.0215(12) 0.0241(12) -0.0055(9) 0.0081(10) -0.0008(10)
C11 0.0245(12) 0.0186(11) 0.0241(12) 0.0000(10) 0.0140(10) 0.0017(10)

loop_
_atom_type_symbol
_atom_type_description
_atom_type_scat_dispersion_real
_atom_type_scat_dispersion_imag
_atom_type_scat_source
C C 0.0033 0.0016 'International Tables Vol C Tables 4.2.6.8 and 6.1.1.4'
H H 0.0000 0.0000 'International Tables Vol C Tables 4.2.6.8 and 6.1.1.4'
B B 0.0013 0.0007 'International Tables Vol C Tables 4.2.6.8 and 6.1.1.4'
N N 0.0061 0.0033 'International Tables Vol C Tables 4.2.6.8 and 6.1.1.4'
Fe Fe 0.3463 0.8444 'International Tables Vol C Tables 4.2.6.8 and 6.1.1.4'

loop_
_geom_angle_atom_site_label_1
_geom_angle_atom_site_label_2
_geom_angle_atom_site_label_3
_geom_angle
_geom_angle_site_symmetry_1
_geom_angle_site_symmetry_3
N1 Fe1 N1 81.22(10) . 2_656
N1 Fe1 N3 92.47(7) . .
N1 Fe1 N3 88.79(7) 2_656 .
N1 Fe1 N3 88.79(7) . 2_656
N1 Fe1 N3 92.47(7) 2_656 2_656
N3 Fe1 N3 178.35(10) . 2_656
N1 Fe1 N2 177.15(8) . 2_656
N1 Fe1 N2 95.94(7) 2_656 2_656
N3 Fe1 N2 87.22(7) . 2_656
N3 Fe1 N2 91.58(7) 2_656 2_656
N1 Fe1 N2 95.94(7) . .
N1 Fe1 N2 177.15(8) 2_656 .
N3 Fe1 N2 91.58(7) . .
N3 Fe1 N2 87.22(7) 2_656 .
N2 Fe1 N2 86.90(10) 2_656 .
N4 B1 N5 108.25(18) . .
N4 B1 H1B 109.8(11) . .
N5 B1 H1B 110.2(11) . .
N4 B1 H2B 109.7(11) . .
N5 B1 H2B 107.1(11) . .
H1B B1 H2B 111.8(14) . .
C1 N1 C5 117.61(18) . .
C1 N1 Fe1 126.99(15) . .
C5 N1 Fe1 115.38(14) . .
C6 N2 N4 106.08(17) . .
C6 N2 Fe1 127.58(15) . .
N4 N2 Fe1 125.76(14) . .
C9 N3 N5 106.20(17) . .
C9 N3 Fe1 129.00(14) . .
N5 N3 Fe1 123.57(13) . .
C8 N4 N2 109.04(18) . .
C8 N4 B1 127.69(19) . .
N2 N4 B1 123.25(17) . .
C11 N5 N3 109.40(17) . .
C11 N5 B1 125.64(18) . .
N3 N5 B1 124.39(17) . .
N1 C1 C2 123.1(2) . .
N1 C1 H1 116.9(14) . .
C2 C1 H1 119.9(14) . .
C3 C2 C1 119.2(2) . .
C3 C2 H2 120.6(15) . .
C1 C2 H2 120.2(15) . .
C2 C3 C4 118.7(2) . .
C2 C3 H3 118.9(15) . .
C4 C3 H3 122.5(15) . .
C3 C4 C5 119.5(2) . .
C3 C4 H4 120.9(16) . .
C5 C4 H4 119.5(16) . .
N1 C5 C4 121.9(2) . .
N1 C5 C5 114.01(12) . 2_656
C4 C5 C5 124.09(14) . 2_656
N2 C6 C7 110.9(2) . .
N2 C6 H6 120.6(14) . .
C7 C6 H6 128.5(14) . .
C8 C7 C6 104.8(2) . .
C8 C7 H7 127.1(15) . .
C6 C7 H7 128.1(15) . .
N4 C8 C7 109.1(2) . .
N4 C8 H8 119.3(14) . .
C7 C8 H8 131.5(14) . .
N3 C9 C10 110.8(2) . .
N3 C9 H9 117.9(14) . .
C10 C9 H9 131.2(14) . .
C11 C10 C9 104.4(2) . .
C11 C10 H10 127.9(13) . .
C9 C10 H10 127.7(13) . .
N5 C11 C10 109.24(19) . .
N5 C11 H11 118.7(14) . .
C10 C11 H11 132.0(14) . .

loop_
_geom_bond_atom_site_label_1
_geom_bond_atom_site_label_2
_geom_bond_distance
_geom_bond_site_symmetry_2
Fe1 N1 1.9762(17) .
Fe1 N1 1.9762(17) 2_656
Fe1 N3 2.0153(17) .
Fe1 N3 2.0153(17) 2_656
Fe1 N2 2.0195(18) 2_656
Fe1 N2 2.0195(18) .
B1 N4 1.546(3) .
B1 N5 1.554(3) .
B1 H1B 1.14(2) .
B1 H2B 1.09(2) .
N1 C1 1.349(3) .
N1 C5 1.360(3) .
N2 C6 1.342(3) .
N2 N4 1.373(2) .
N3 C9 1.345(3) .
N3 N5 1.370(2) .
N4 C8 1.355(3) .
N5 C11 1.346(3) .
C1 C2 1.384(3) .
C1 H1 0.91(2) .
C2 C3 1.382(3) .
C2 H2 0.95(3) .
C3 C4 1.386(3) .
C3 H3 0.92(3) .
C4 C5 1.393(3) .
C4 H4 0.92(3) .
C5 C5 1.466(4) 2_656
C6 C7 1.392(3) .
C6 H6 0.94(2) .
C7 C8 1.369(4) .
C7 H7 0.92(3) .
C8 H8 0.93(2) .
C9 C10 1.395(3) .
C9 H9 0.97(2) .
C10 C11 1.379(3) .
C10 H10 0.91(2) .
C11 H11 0.97(2) .

loop_
_geom_torsion_atom_site_label_1
_geom_torsion_atom_site_label_2
_geom_torsion_atom_site_label_3
_geom_torsion_atom_site_label_4
_geom_torsion
_geom_torsion_site_symmetry_1
_geom_torsion_site_symmetry_4
N1 Fe1 N1 C1 -178.6(2) 2_656 .
N3 Fe1 N1 C1 93.00(18) . .
N3 Fe1 N1 C1 -85.92(18) 2_656 .
N2 Fe1 N1 C1 176.5(15) 2_656 .
N2 Fe1 N1 C1 1.15(18) . .
N1 Fe1 N1 C5 0.03(11) 2_656 .
N3 Fe1 N1 C5 -88.37(15) . .
N3 Fe1 N1 C5 92.71(15) 2_656 .
N2 Fe1 N1 C5 -4.8(16) 2_656 .
N2 Fe1 N1 C5 179.78(16) . .
N1 Fe1 N2 C6 -117.56(19) . .
N1 Fe1 N2 C6 -112.7(15) 2_656 .
N3 Fe1 N2 C6 149.79(19) . .
N3 Fe1 N2 C6 -29.07(19) 2_656 .
N2 Fe1 N2 C6 62.67(17) 2_656 .
N1 Fe1 N2 N4 72.49(16) . .
N1 Fe1 N2 N4 77.3(16) 2_656 .
N3 Fe1 N2 N4 -20.16(17) . .
N3 Fe1 N2 N4 160.98(17) 2_656 .
N2 Fe1 N2 N4 -107.28(18) 2_656 .
N1 Fe1 N3 C9 112.93(18) . .
N1 Fe1 N3 C9 31.78(19) 2_656 .
N3 Fe1 N3 C9 -107.66(18) 2_656 .
N2 Fe1 N3 C9 -64.23(19) 2_656 .
N2 Fe1 N3 C9 -151.05(18) . .
N1 Fe1 N3 N5 -81.57(16) . .
N1 Fe1 N3 N5 -162.73(16) 2_656 .
N3 Fe1 N3 N5 57.83(15) 2_656 .
N2 Fe1 N3 N5 101.27(16) 2_656 .
N2 Fe1 N3 N5 14.44(16) . .
C6 N2 N4 C8 0.8(2) . .
Fe1 N2 N4 C8 172.50(15) . .
C6 N2 N4 B1 179.2(2) . .
Fe1 N2 N4 B1 -9.1(3) . .
N5 B1 N4 C8 -135.5(2) . .
N5 B1 N4 N2 46.4(3) . .
C9 N3 N5 C11 0.6(2) . .
Fe1 N3 N5 C11 -167.72(14) . .
C9 N3 N5 B1 -171.11(19) . .
Fe1 N3 N5 B1 20.6(3) . .
N4 B1 N5 C11 136.2(2) . .
N4 B1 N5 N3 -53.5(3) . .
C5 N1 C1 C2 1.8(3) . .
Fe1 N1 C1 C2 -179.58(17) . .
N1 C1 C2 C3 -1.5(4) . .
C1 C2 C3 C4 -0.2(4) . .
C2 C3 C4 C5 1.3(4) . .
C1 N1 C5 C4 -0.6(3) . .
Fe1 N1 C5 C4 -179.37(17) . .
C1 N1 C5 C5 178.7(2) . 2_656
Fe1 N1 C5 C5 -0.1(3) . 2_656
C3 C4 C5 N1 -0.9(4) . .
C3 C4 C5 C5 179.8(3) . 2_656
N4 N2 C6 C7 -0.8(3) . .
Fe1 N2 C6 C7 -172.30(15) . .
N2 C6 C7 C8 0.5(3) . .
N2 N4 C8 C7 -0.5(3) . .
B1 N4 C8 C7 -178.8(2) . .
C6 C7 C8 N4 0.0(3) . .
N5 N3 C9 C10 0.2(2) . .
Fe1 N3 C9 C10 167.70(15) . .
N3 C9 C10 C11 -1.0(2) . .
N3 N5 C11 C10 -1.2(2) . .
B1 N5 C11 C10 170.4(2) . .
C9 C10 C11 N5 1.3(2) . .
